data_7022870
loop_
_publ_author_name
'Johnson, Magnus T.'
'D\<zoli\'c, Zoran'
'Cetina, Mario'
'Lahtinen, Manu'
'Ahlquist, M\%arten S G'
'Rissanen, Kari'
'\"Ohrstr\"om, Lars'
'Wendt, Ola F.'

_publ_section_title
;
 Preparation of potentially porous, chiral organometallic materials
 through spontaneous resolution of pincer palladium conformers.
;
_journal_issue 23
_journal_name_full 'Dalton transactions (Cambridge, England : 2003)'
_journal_page_first 8484
_journal_page_last 8491
_journal_paper_doi 10.1039/c3dt50190f
_journal_volume 42
_journal_year 2013
_chemical_compound_source 'synthesis as described'
_chemical_formula_moiety 'C24 H43 Br P2 Pd'
_chemical_formula_sum 'C24 H43 Br P2 Pd'
_chemical_formula_weight 579.83
_chemical_melting_point xxx:xxx
_chemical_name_systematic
;
?
;
_space_group_IT_number 178
_symmetry_cell_setting hexagonal
_symmetry_Int_Tables_number 178
_symmetry_space_group_name_Hall 'P 61 2 (0 0 5)'
_symmetry_space_group_name_H-M 'P 61 2 2'
_atom_sites_solution_hydrogens geom
_atom_sites_solution_primary direct
_atom_sites_solution_secondary difmap
_audit_creation_date 2010-09-24T20:18:39-00:00
_audit_creation_method 'WinGX routine CIF_UPDATE'
_cell_angle_alpha 90
_cell_angle_beta 90
_cell_angle_gamma 120
_cell_formula_units_Z 6
_cell_length_a 16.5002(3)
_cell_length_b 16.5002(3)
_cell_length_c 19.1805(2)
_cell_measurement_reflns_used 3827
_cell_measurement_temperature 123.0(1)
_cell_measurement_theta_max 28.283
_cell_measurement_theta_min 0.407
_cell_volume 4522.40(13)
_computing_cell_refinement 'HKL Scalepack (Otwinowski & Minor, 1997)'
_computing_data_collection 'COLLECT (Hooft, 1998)'
_computing_data_reduction 'HKL Denzo and Scalepack (Otwinowski & Minor, 1997)'
_computing_molecular_graphics 'MERCURY (Macrae et al., 2006)'
_computing_publication_material 'WinGX publication routines (Farrugia, 1999)'
_computing_structure_refinement 'SHELXL-97 (Sheldrick, 2008)'
_computing_structure_solution 'SIR97 (Altomare et al., 1999)'
_diffrn_ambient_temperature 123.0(1)
_diffrn_detector 'CCD plate'
_diffrn_detector_area_resol_mean 9
_diffrn_measured_fraction_theta_full 0.998
_diffrn_measured_fraction_theta_max 0.998
_diffrn_measurement_device '95mm CCD camera on \k-goniostat'
_diffrn_measurement_device_type 'Bruker-Nonius Kappa Apex II Diffractometer'
_diffrn_measurement_method 'CCD rotation images, thick slices'
_diffrn_radiation_monochromator 'horizonally mounted graphite crystal'
_diffrn_radiation_probe x-ray
_diffrn_radiation_type MoK\a
_diffrn_radiation_wavelength 0.71073
_diffrn_reflns_av_R_equivalents 0.0457
_diffrn_reflns_av_unetI/netI 0.035
_diffrn_reflns_limit_h_max 19
_diffrn_reflns_limit_h_min -16
_diffrn_reflns_limit_k_max 18
_diffrn_reflns_limit_k_min -15
_diffrn_reflns_limit_l_max 22
_diffrn_reflns_limit_l_min -16
_diffrn_reflns_number 17157
_diffrn_reflns_theta_full 24.96
_diffrn_reflns_theta_max 24.96
_diffrn_reflns_theta_min 2.56
_diffrn_source 'Enraf Nonius FR590'
_exptl_absorpt_coefficient_mu 2.054
_exptl_absorpt_correction_T_max 0.7462
_exptl_absorpt_correction_T_min 0.6300
_exptl_absorpt_correction_type multi-scan
_exptl_absorpt_process_details
;
Sheldrick, G. M. SADABS 2008/2; University of G\"ottingen: G\"ottingen,
Germany, 2008.
;
_exptl_crystal_colour colourless
_exptl_crystal_density_diffrn 1.277
_exptl_crystal_density_method 'not measured'
_exptl_crystal_description needle
_exptl_crystal_F_000 1788
_exptl_crystal_size_max 0.50
_exptl_crystal_size_mid 0.30
_exptl_crystal_size_min 0.30
_refine_diff_density_max 0.722
_refine_diff_density_min -0.691
_refine_diff_density_rms 0.267
_refine_ls_abs_structure_details 'Flack H D (1983), Acta Cryst. A39, 876-881'
_refine_ls_abs_structure_Flack 0.035(16)
_refine_ls_extinction_method none
_refine_ls_goodness_of_fit_ref 1.005
_refine_ls_hydrogen_treatment constr
_refine_ls_matrix_type full
_refine_ls_number_parameters 135
_refine_ls_number_reflns 2654
_refine_ls_number_restraints 0
_refine_ls_restrained_S_all 1.005
_refine_ls_R_factor_all 0.0344
_refine_ls_R_factor_gt 0.0286
_refine_ls_shift/su_max 0.001
_refine_ls_shift/su_mean 0
_refine_ls_structure_factor_coef Fsqd
_refine_ls_weighting_details 'calc w=1/[\s^2^(Fo^2^)+(0.0759P)^2^+3.6783P] where P=(Fo^2^+2Fc^2^)/3'
_refine_ls_weighting_scheme calc
_refine_ls_wR_factor_gt 0.0901
_refine_ls_wR_factor_ref 0.1019
_reflns_number_gt 2489
_reflns_number_total 2654
_reflns_threshold_expression >2\s(I)
_cod_data_source_file c3dt50190f.txt
_cod_data_source_block 5.Cyclohex
_cod_original_sg_symbol_Hall 'P 61 2 (00-1)'
_cod_database_code 7022870

loop_
_symmetry_equiv_pos_as_xyz
'x, y, z'
'-x, -y, z+1/2'
'-y, x-y, z+1/3'
'-x+y, -x, z+2/3'
'x-y, x, z+1/6'
'y, -x+y, z+5/6'
'x-y, -y, -z'
'-x, -x+y, -z+2/3'
'y, x, -z+1/3'
'-y, -x, -z+5/6'
'x, x-y, -z+1/6'
'-x+y, y, -z+1/2'

loop_
_atom_site_label
_atom_site_type_symbol
_atom_site_fract_x
_atom_site_fract_y
_atom_site_fract_z
_atom_site_U_iso_or_equiv
_atom_site_adp_type
_atom_site_occupancy
_atom_site_symmetry_multiplicity
_atom_site_calc_flag
_atom_site_refinement_flags
Pd1 Pd 0.585794(15) 0.17159(3) 0.75 0.01905(15) Uani 1 2 d S
Br1 Br 0.49749(2) -0.00503(4) 0.75 0.02965(19) Uani 1 2 d S
P1 P 0.72389(8) 0.19276(8) 0.70316(5) 0.0192(3) Uani 1 1 d .
C1 C 0.6566(2) 0.3132(4) 0.75 0.0236(13) Uani 1 2 d S
C2 C 0.7398(3) 0.3646(3) 0.7116(2) 0.0228(9) Uani 1 1 d .
C3 C 0.7893(4) 0.4617(4) 0.7127(2) 0.0262(10) Uani 1 1 d .
H3 H 0.8466 0.4951 0.688 0.031 Uiso 1 1 calc R
C4 C 0.7547(2) 0.5095(4) 0.75 0.0268(13) Uani 1 2 d S
H4 H 0.788 0.576 0.75 0.032 Uiso 1 2 calc SR
C5 C 0.7764(3) 0.3124(3) 0.6687(2) 0.0220(9) Uani 1 1 d .
H5A H 0.8455 0.3441 0.6721 0.026 Uiso 1 1 calc R
H5B H 0.7592 0.311 0.6191 0.026 Uiso 1 1 calc R
C6 C 0.7200(3) 0.1208(3) 0.6260(2) 0.0234(10) Uani 1 1 d .
C7 C 0.6372(3) 0.1096(4) 0.5815(2) 0.0329(10) Uani 1 1 d .
H7A H 0.6457 0.1715 0.5709 0.049 Uiso 1 1 calc R
H7B H 0.5788 0.0728 0.6074 0.049 Uiso 1 1 calc R
H7C H 0.6346 0.0774 0.5379 0.049 Uiso 1 1 calc R
C8 C 0.7012(4) 0.0239(3) 0.6477(3) 0.0321(12) Uani 1 1 d .
H8A H 0.6523 -0.0016 0.6835 0.048 Uiso 1 1 calc R
H8B H 0.7587 0.0287 0.6665 0.048 Uiso 1 1 calc R
H8C H 0.6805 -0.0177 0.6071 0.048 Uiso 1 1 calc R
C9 C 0.8103(3) 0.1694(3) 0.5820(2) 0.0287(10) Uani 1 1 d .
H9A H 0.8028 0.132 0.5403 0.043 Uiso 1 1 calc R
H9B H 0.8629 0.1754 0.6097 0.043 Uiso 1 1 calc R
H9C H 0.8225 0.2317 0.5681 0.043 Uiso 1 1 calc R
C10 C 0.8077(4) 0.1987(4) 0.7725(2) 0.0262(10) Uani 1 1 d .
C11 C 0.8259(4) 0.2806(4) 0.8215(2) 0.0346(12) Uani 1 1 d .
H11A H 0.766 0.2733 0.837 0.052 Uiso 1 1 calc R
H11B H 0.8613 0.34 0.7965 0.052 Uiso 1 1 calc R
H11C H 0.8619 0.2804 0.8621 0.052 Uiso 1 1 calc R
C12 C 0.7602(4) 0.1077(4) 0.8144(2) 0.0346(12) Uani 1 1 d .
H12A H 0.7986 0.1137 0.8552 0.052 Uiso 1 1 calc R
H12B H 0.7533 0.056 0.7851 0.052 Uiso 1 1 calc R
H12C H 0.6984 0.0952 0.8297 0.052 Uiso 1 1 calc R
C13 C 0.9013(4) 0.2158(4) 0.7434(3) 0.0370(12) Uani 1 1 d .
H13A H 0.9424 0.2208 0.782 0.055 Uiso 1 1 calc R
H13B H 0.9307 0.274 0.7164 0.055 Uiso 1 1 calc R
H13C H 0.8906 0.1635 0.7131 0.055 Uiso 1 1 calc R

loop_
_atom_site_aniso_label
_atom_site_aniso_U_11
_atom_site_aniso_U_22
_atom_site_aniso_U_33
_atom_site_aniso_U_23
_atom_site_aniso_U_13
_atom_site_aniso_U_12
Pd1 0.0196(2) 0.0146(3) 0.0213(2) 0 0.00341(16) 0.00731(13)
Br1 0.0279(3) 0.0158(3) 0.0413(4) 0 0.0108(2) 0.00788(16)
P1 0.0192(6) 0.0164(6) 0.0203(5) 0.0022(4) 0.0033(4) 0.0077(5)
C1 0.026(2) 0.021(3) 0.022(3) 0 -0.001(2) 0.0107(17)
C2 0.027(2) 0.022(3) 0.0194(19) 0.0005(18) -0.0011(17) 0.012(2)
C3 0.030(3) 0.020(3) 0.024(2) 0.0032(19) 0.003(2) 0.009(2)
C4 0.031(3) 0.019(3) 0.027(3) 0 -0.004(2) 0.0094(16)
C5 0.023(3) 0.018(2) 0.024(2) 0.0062(17) 0.0055(19) 0.011(2)
C6 0.027(3) 0.023(2) 0.022(2) -0.0039(18) 0.0022(18) 0.013(2)
C7 0.036(3) 0.034(3) 0.027(2) -0.005(2) 0.000(2) 0.016(2)
C8 0.038(3) 0.021(3) 0.035(3) -0.003(2) 0.005(2) 0.013(2)
C9 0.032(3) 0.032(3) 0.0266(19) 0.006(2) 0.009(2) 0.019(2)
C10 0.022(2) 0.026(3) 0.027(2) 0.0024(19) 0.0002(18) 0.009(2)
C11 0.039(3) 0.034(3) 0.024(2) -0.001(2) -0.005(2) 0.014(3)
C12 0.044(3) 0.034(3) 0.028(2) 0.008(2) 0.001(2) 0.021(3)
C13 0.029(3) 0.052(3) 0.033(2) 0.002(2) -0.004(2) 0.022(3)

loop_
_atom_type_symbol
_atom_type_description
_atom_type_scat_dispersion_real
_atom_type_scat_dispersion_imag
_atom_type_scat_source
C C 0.0033 0.0016 'International Tables Vol C Tables 4.2.6.8 and 6.1.1.4'
H H 0 0 'International Tables Vol C Tables 4.2.6.8 and 6.1.1.4'
P P 0.1023 0.0942 'International Tables Vol C Tables 4.2.6.8 and 6.1.1.4'
Br Br -0.2901 2.4595 'International Tables Vol C Tables 4.2.6.8 and 6.1.1.4'
Pd Pd -0.9988 1.0072 'International Tables Vol C Tables 4.2.6.8 and 6.1.1.4'

loop_
_geom_angle_atom_site_label_1
_geom_angle_atom_site_label_2
_geom_angle_atom_site_label_3
_geom_angle
_geom_angle_site_symmetry_1
_geom_angle_site_symmetry_3
C1 Pd1 P1 82.47(13) . 12_656
C1 Pd1 P1 82.47(13) . .
P1 Pd1 P1 164.93(6) 12_656 .
C1 Pd1 Br1 180.00(3) . .
P1 Pd1 Br1 97.53(3) 12_656 .
P1 Pd1 Br1 97.53(3) . .
C5 P1 C10 104.9(2) . .
C5 P1 C6 104.2(2) . .
C10 P1 C6 112.4(2) . .
C5 P1 Pd1 101.67(16) . .
C10 P1 Pd1 112.11(15) . .
C6 P1 Pd1 119.48(15) . .
C2 C1 C2 117.1(6) . 12_656
C2 C1 Pd1 121.4(3) . .
C2 C1 Pd1 121.4(3) 12_656 .
C3 C2 C1 121.4(4) . .
C3 C2 C5 119.5(4) . .
C1 C2 C5 119.1(4) . .
C4 C3 C2 119.6(5) . .
C4 C3 H3 120.2 . .
C2 C3 H3 120.2 . .
C3 C4 C3 120.7(6) . 12_656
C3 C4 H4 119.6 . .
C3 C4 H4 119.6 12_656 .
C2 C5 P1 107.9(3) . .
C2 C5 H5A 110.1 . .
P1 C5 H5A 110.1 . .
C2 C5 H5B 110.1 . .
P1 C5 H5B 110.1 . .
H5A C5 H5B 108.4 . .
C8 C6 C9 109.4(4) . .
C8 C6 C7 108.8(4) . .
C9 C6 C7 109.1(4) . .
C8 C6 P1 111.8(3) . .
C9 C6 P1 112.5(3) . .
C7 C6 P1 105.1(3) . .
C6 C7 H7A 109.5 . .
C6 C7 H7B 109.5 . .
H7A C7 H7B 109.5 . .
C6 C7 H7C 109.5 . .
H7A C7 H7C 109.5 . .
H7B C7 H7C 109.5 . .
C6 C8 H8A 109.5 . .
C6 C8 H8B 109.5 . .
H8A C8 H8B 109.5 . .
C6 C8 H8C 109.5 . .
H8A C8 H8C 109.5 . .
H8B C8 H8C 109.5 . .
C6 C9 H9A 109.5 . .
C6 C9 H9B 109.5 . .
H9A C9 H9B 109.5 . .
C6 C9 H9C 109.5 . .
H9A C9 H9C 109.5 . .
H9B C9 H9C 109.5 . .
C12 C10 C13 110.3(4) . .
C12 C10 C11 108.6(4) . .
C13 C10 C11 108.9(4) . .
C12 C10 P1 108.5(4) . .
C13 C10 P1 113.5(3) . .
C11 C10 P1 106.9(3) . .
C10 C11 H11A 109.5 . .
C10 C11 H11B 109.5 . .
H11A C11 H11B 109.5 . .
C10 C11 H11C 109.5 . .
H11A C11 H11C 109.5 . .
H11B C11 H11C 109.5 . .
C10 C12 H12A 109.5 . .
C10 C12 H12B 109.5 . .
H12A C12 H12B 109.5 . .
C10 C12 H12C 109.5 . .
H12A C12 H12C 109.5 . .
H12B C12 H12C 109.5 . .
C10 C13 H13A 109.5 . .
C10 C13 H13B 109.5 . .
H13A C13 H13B 109.5 . .
C10 C13 H13C 109.5 . .
H13A C13 H13C 109.5 . .
H13B C13 H13C 109.5 . .

loop_
_geom_bond_atom_site_label_1
_geom_bond_atom_site_label_2
_geom_bond_distance
_geom_bond_site_symmetry_2
Pd1 C1 2.024(6) .
Pd1 P1 2.3076(12) 12_656
Pd1 P1 2.3076(12) .
Pd1 Br1 2.5238(8) .
P1 C5 1.837(4) .
P1 C10 1.885(5) .
P1 C6 1.879(4) .
C1 C2 1.407(5) .
C1 C2 1.407(5) 12_656
C2 C3 1.387(7) .
C2 C5 1.518(6) .
C3 C4 1.381(6) .
C3 H3 0.95 .
C4 C3 1.381(6) 12_656
C4 H4 0.95 .
C5 H5A 0.99 .
C5 H5B 0.99 .
C6 C8 1.526(7) .
C6 C9 1.542(6) .
C6 C7 1.541(7) .
C7 H7A 0.98 .
C7 H7B 0.98 .
C7 H7C 0.98 .
C8 H8A 0.98 .
C8 H8B 0.98 .
C8 H8C 0.98 .
C9 H9A 0.98 .
C9 H9B 0.98 .
C9 H9C 0.98 .
C10 C12 1.529(7) .
C10 C13 1.530(7) .
C10 C11 1.548(7) .
C11 H11A 0.98 .
C11 H11B 0.98 .
C11 H11C 0.98 .
C12 H12A 0.98 .
C12 H12B 0.98 .
C12 H12C 0.98 .
C13 H13A 0.98 .
C13 H13B 0.98 .
C13 H13C 0.98 .

loop_
_geom_torsion_atom_site_label_1
_geom_torsion_atom_site_label_2
_geom_torsion_atom_site_label_3
_geom_torsion_atom_site_label_4
_geom_torsion
_geom_torsion_site_symmetry_1
_geom_torsion_site_symmetry_4
C1 Pd1 P1 C5 -21.34(15) . .
P1 Pd1 P1 C5 -21.34(15) 12_656 .
Br1 Pd1 P1 C5 158.66(15) . .
C1 Pd1 P1 C10 90.27(18) . .
P1 Pd1 P1 C10 90.27(18) 12_656 .
Br1 Pd1 P1 C10 -89.73(18) . .
C1 Pd1 P1 C6 -135.15(17) . .
P1 Pd1 P1 C6 -135.15(17) 12_656 .
Br1 Pd1 P1 C6 44.85(17) . .
P1 Pd1 C1 C2 -165.3(2) 12_656 .
P1 Pd1 C1 C2 14.7(2) . .
P1 Pd1 C1 C2 14.7(2) 12_656 12_656
P1 Pd1 C1 C2 -165.3(2) . 12_656
C2 C1 C2 C3 1.3(3) 12_656 .
Pd1 C1 C2 C3 -178.7(3) . .
C2 C1 C2 C5 -179.4(4) 12_656 .
Pd1 C1 C2 C5 0.6(4) . .
C1 C2 C3 C4 -2.6(6) . .
C5 C2 C3 C4 178.1(3) . .
C2 C3 C4 C3 1.3(3) . 12_656
C3 C2 C5 P1 158.9(4) . .
C1 C2 C5 P1 -20.4(5) . .
C10 P1 C5 C2 -89.9(3) . .
C6 P1 C5 C2 151.8(3) . .
Pd1 P1 C5 C2 27.0(3) . .
C5 P1 C6 C8 165.8(4) . .
C10 P1 C6 C8 52.7(4) . .
Pd1 P1 C6 C8 -81.7(4) . .
C5 P1 C6 C9 42.2(4) . .
C10 P1 C6 C9 -70.8(4) . .
Pd1 P1 C6 C9 154.7(3) . .
C5 P1 C6 C7 -76.4(3) . .
C10 P1 C6 C7 170.5(3) . .
Pd1 P1 C6 C7 36.1(4) . .
C5 P1 C10 C12 168.3(3) . .
C6 P1 C10 C12 -79.1(4) . .
Pd1 P1 C10 C12 58.8(3) . .
C5 P1 C10 C13 -68.6(4) . .
C6 P1 C10 C13 43.9(5) . .
Pd1 P1 C10 C13 -178.2(3) . .
C5 P1 C10 C11 51.4(4) . .
C6 P1 C10 C11 164.0(3) . .
Pd1 P1 C10 C11 -58.1(4) . .
